data_4510621
loop_
_publ_author_name
'Di Salvo, Florencia'
'Paterakis, Christos'
'Tsang, Min Ying'
'Garc\'ia, Yolanda'
'Vi\~nas, Clara'
'Teixidor, Francesc'
'Giner Planas, Jos\'e'
'Light, Mark E.'
'Hursthouse, Michael B.'
'Choquesillo-Lazarte, Duane'

_publ_section_title
;
 Synthesis and Crystallographic Studies of Disubstituted Carboranyl
 Alcohol Derivatives: Prevailing Chiral Recognition?
;
_journal_issue 4
_journal_name_full 'Crystal Growth &amp; Design'
_journal_page_first 1473
_journal_paper_doi 10.1021/cg400082z
_journal_volume 13
_journal_year 2013
_chemical_formula_moiety 'C14 H22 B10 N2 O2'
_chemical_formula_sum 'C14 H22 B10 N2 O2'
_chemical_formula_weight 358.44
_chemical_name_common syn-1b
_chemical_name_systematic
; 
 ? 
;
_space_group_IT_number 33
_symmetry_cell_setting orthorhombic
_symmetry_space_group_name_Hall 'P 2c -2n'
_symmetry_space_group_name_H-M 'P n a 21'
_atom_sites_solution_hydrogens geom
_atom_sites_solution_primary direct
_atom_sites_solution_secondary difmap
_audit_creation_method SHELXL-97
_cell_angle_alpha 90.00
_cell_angle_beta 90.00
_cell_angle_gamma 90.00
_cell_formula_units_Z 4
_cell_length_a 14.947(3)
_cell_length_b 11.1698(19)
_cell_length_c 11.0133(18)
_cell_measurement_reflns_used 1486
_cell_measurement_temperature 100(2)
_cell_measurement_theta_max 21.29
_cell_measurement_theta_min 2.28
_cell_volume 1838.7(6)
_computing_cell_refinement 'Bruker SAINT'
_computing_data_collection 'Bruker APEX2'
_computing_data_reduction 'Bruker SAINT'
_computing_structure_refinement 'SHELXL-97 (Sheldrick, 2008)'
_computing_structure_solution 'SHELXS-97 (Sheldrick, 2008)'
_diffrn_ambient_temperature 100(2)
_diffrn_measured_fraction_theta_full 0.988
_diffrn_measured_fraction_theta_max 0.988
_diffrn_measurement_device_type 'Bruker SMART APEX'
_diffrn_measurement_method '\f and \w scans'
_diffrn_radiation_monochromator graphite
_diffrn_radiation_source 'fine-focus sealed tube'
_diffrn_radiation_type MoK\a
_diffrn_radiation_wavelength 0.71073
_diffrn_reflns_av_R_equivalents 0.1068
_diffrn_reflns_av_sigmaI/netI 0.1096
_diffrn_reflns_limit_h_max 13
_diffrn_reflns_limit_h_min -17
_diffrn_reflns_limit_k_max 12
_diffrn_reflns_limit_k_min -12
_diffrn_reflns_limit_l_max 10
_diffrn_reflns_limit_l_min -12
_diffrn_reflns_number 8593
_diffrn_reflns_theta_full 24.20
_diffrn_reflns_theta_max 24.20
_diffrn_reflns_theta_min 2.28
_exptl_absorpt_coefficient_mu 0.075
_exptl_absorpt_correction_T_max 0.9970
_exptl_absorpt_correction_T_min 0.9925
_exptl_absorpt_correction_type multi-scan
_exptl_absorpt_process_details 'Bruker SADABS, 2008'
_exptl_crystal_colour colourless
_exptl_crystal_density_diffrn 1.295
_exptl_crystal_density_method 'not measured'
_exptl_crystal_description block
_exptl_crystal_F_000 744
_exptl_crystal_size_max 0.10
_exptl_crystal_size_mid 0.07
_exptl_crystal_size_min 0.04
_refine_diff_density_max 0.241
_refine_diff_density_min -0.213
_refine_diff_density_rms 0.053
_refine_ls_extinction_method none
_refine_ls_goodness_of_fit_ref 0.994
_refine_ls_hydrogen_treatment constr
_refine_ls_matrix_type full
_refine_ls_number_parameters 255
_refine_ls_number_reflns 2781
_refine_ls_number_restraints 1
_refine_ls_restrained_S_all 0.994
_refine_ls_R_factor_all 0.1112
_refine_ls_R_factor_gt 0.0638
_refine_ls_shift/su_max 0.000
_refine_ls_shift/su_mean 0.000
_refine_ls_structure_factor_coef Fsqd
_refine_ls_weighting_details 'calc w=1/[\s^2^(Fo^2^)+(0.0622P)^2^+0.0000P] where P=(Fo^2^+2Fc^2^)/3'
_refine_ls_weighting_scheme calc
_refine_ls_wR_factor_gt 0.1263
_refine_ls_wR_factor_ref 0.1544
_reflns_number_gt 1806
_reflns_number_total 2781
_reflns_threshold_expression >2sigma(I)
_cod_data_source_file cg400082z_si_001.cif
_cod_data_source_block synCB(3Py)2
_cod_depositor_comments
;
The following automatic conversions were performed:

'_symmetry_cell_setting' value 'Orthorhombic' changed to
'orthorhombic' according to
/usr/data/users/saulius/automatic-downloads/retrospective/ACS/lib/dictionaries/cif_core.dic
dictionary named 'cif_core.dic' version 2.4.2 from
2011-04-26.

'_exptl_absorpt_correction_type' value 'MULTI-SCAN'
changed to 'multi-scan' according to
/usr/data/users/saulius/automatic-downloads/retrospective/ACS/lib/dictionaries/cif_core.dic
dictionary named 'cif_core.dic' version 2.4.2 from 2011-04-26.

Automatic conversion script
Id: cif_fix_values 2281 2013-09-26 08:29:07Z andrius 
;
_cod_original_cell_volume 1838.7(5)
_cod_original_sg_symbol_H-M 'Pna2(1) '
_cod_database_code 4510621

loop_
_symmetry_equiv_pos_as_xyz
'x, y, z'
'-x, -y, z+1/2'
'-x+1/2, y+1/2, z+1/2'
'x+1/2, -y+1/2, z'

loop_
_atom_site_label
_atom_site_type_symbol
_atom_site_fract_x
_atom_site_fract_y
_atom_site_fract_z
_atom_site_U_iso_or_equiv
_atom_site_adp_type
_atom_site_occupancy
_atom_site_symmetry_multiplicity
_atom_site_calc_flag
_atom_site_refinement_flags
C1 C 0.4414(3) 0.7876(4) 0.5613(4) 0.0275(13) Uani 1 1 d .
C2 C 0.3976(3) 0.6462(4) 0.5693(5) 0.0279(12) Uani 1 1 d .
B3 B 0.4038(4) 0.7328(5) 0.6988(5) 0.0300(15) Uani 1 1 d .
H3 H 0.3435 0.7689 0.7468 0.036 Uiso 1 1 calc R
B4 B 0.5052(4) 0.8157(5) 0.6884(5) 0.0300(15) Uani 1 1 d .
H4 H 0.5130 0.9060 0.7312 0.036 Uiso 1 1 calc R
B5 B 0.5550(4) 0.7817(5) 0.5467(5) 0.0303(15) Uani 1 1 d .
H5 H 0.5953 0.8503 0.4965 0.036 Uiso 1 1 calc R
B6 B 0.4855(4) 0.6755(5) 0.4692(6) 0.0318(16) Uani 1 1 d .
H6 H 0.4790 0.6738 0.3680 0.038 Uiso 1 1 calc R
B7 B 0.4306(4) 0.5780(5) 0.6996(5) 0.0310(16) Uani 1 1 d .
H7 H 0.3889 0.5111 0.7498 0.037 Uiso 1 1 calc R
B8 B 0.5002(4) 0.6839(5) 0.7776(6) 0.0323(15) Uani 1 1 d .
H8 H 0.5048 0.6871 0.8791 0.039 Uiso 1 1 calc R
B9 B 0.5944(5) 0.7108(5) 0.6807(6) 0.0361(17) Uani 1 1 d .
H9 H 0.6622 0.7305 0.7191 0.043 Uiso 1 1 calc R
B10 B 0.5819(4) 0.6265(5) 0.5449(6) 0.0327(16) Uani 1 1 d .
H10 H 0.6408 0.5918 0.4928 0.039 Uiso 1 1 calc R
B11 B 0.4817(4) 0.5431(5) 0.5584(6) 0.0313(15) Uani 1 1 d .
H11 H 0.4737 0.4528 0.5155 0.038 Uiso 1 1 calc R
B12 B 0.5489(4) 0.5656(6) 0.6879(6) 0.0335(16) Uani 1 1 d .
H12 H 0.5863 0.4900 0.7314 0.040 Uiso 1 1 calc R
C13 C 0.3851(4) 0.8871(4) 0.4972(5) 0.0307(13) Uani 1 1 d .
H13 H 0.3218 0.8594 0.4875 0.037 Uiso 1 1 calc R
O14 O 0.4232(2) 0.9100(3) 0.3813(3) 0.0351(10) Uani 1 1 d .
H14 H 0.3879 0.8867 0.3268 0.053 Uiso 1 1 calc R
C16 C 0.3871(3) 1.0017(4) 0.5708(5) 0.0265(12) Uani 1 1 d .
C17 C 0.4500(3) 1.0913(4) 0.5494(5) 0.0310(13) Uani 1 1 d .
H17 H 0.4919 1.0838 0.4850 0.037 Uiso 1 1 calc R
C18 C 0.4505(4) 1.1909(5) 0.6229(5) 0.0337(14) Uani 1 1 d .
H18 H 0.4926 1.2531 0.6095 0.040 Uiso 1 1 calc R
C19 C 0.3887(4) 1.1997(5) 0.7171(5) 0.0328(14) Uani 1 1 d .
H19 H 0.3899 1.2683 0.7680 0.039 Uiso 1 1 calc R
N20 N 0.3278(3) 1.1148(4) 0.7382(4) 0.0303(11) Uani 1 1 d .
C21 C 0.3264(4) 1.0190(4) 0.6646(5) 0.0304(13) Uani 1 1 d .
H21 H 0.2817 0.9599 0.6774 0.036 Uiso 1 1 calc R
C23 C 0.3033(4) 0.6290(4) 0.5155(5) 0.0324(14) Uani 1 1 d .
H23 H 0.2625 0.6892 0.5535 0.039 Uiso 1 1 calc R
O24 O 0.3096(2) 0.6547(3) 0.3906(3) 0.0372(10) Uani 1 1 d .
H24 H 0.2613 0.6363 0.3563 0.056 Uiso 1 1 calc R
C25 C 0.2665(3) 0.5049(4) 0.5414(5) 0.0247(12) Uani 1 1 d .
C26 C 0.2795(3) 0.4095(4) 0.4629(5) 0.0296(13) Uani 1 1 d .
H26 H 0.3136 0.4196 0.3909 0.036 Uiso 1 1 calc R
C27 C 0.2419(4) 0.2983(5) 0.4906(5) 0.0340(14) Uani 1 1 d .
H27 H 0.2495 0.2319 0.4377 0.041 Uiso 1 1 calc R
C28 C 0.1932(4) 0.2873(5) 0.5978(5) 0.0355(15) Uani 1 1 d .
H28 H 0.1683 0.2114 0.6173 0.043 Uiso 1 1 calc R
N29 N 0.1797(3) 0.3783(4) 0.6745(4) 0.0335(11) Uani 1 1 d .
C30 C 0.2151(4) 0.4846(5) 0.6449(5) 0.0333(14) Uani 1 1 d .
H30 H 0.2044 0.5502 0.6977 0.040 Uiso 1 1 calc R

loop_
_atom_site_aniso_label
_atom_site_aniso_U_11
_atom_site_aniso_U_22
_atom_site_aniso_U_33
_atom_site_aniso_U_23
_atom_site_aniso_U_13
_atom_site_aniso_U_12
C1 0.031(3) 0.022(3) 0.029(3) 0.004(2) 0.005(3) 0.000(2)
C2 0.028(3) 0.032(3) 0.024(3) -0.003(3) -0.003(3) -0.004(2)
B3 0.036(4) 0.034(3) 0.020(3) -0.001(3) 0.001(3) -0.003(3)
B4 0.034(4) 0.034(3) 0.022(4) -0.001(3) -0.005(3) -0.001(3)
B5 0.027(4) 0.031(3) 0.033(4) 0.003(3) -0.001(3) -0.006(3)
B6 0.030(4) 0.029(3) 0.036(4) -0.004(3) 0.007(3) -0.002(3)
B7 0.038(4) 0.028(3) 0.027(4) 0.001(3) -0.001(3) 0.005(3)
B8 0.041(4) 0.025(3) 0.031(4) 0.007(3) -0.007(3) -0.001(3)
B9 0.036(4) 0.034(4) 0.038(4) 0.003(3) -0.003(3) 0.005(3)
B10 0.032(4) 0.031(3) 0.036(4) 0.001(3) -0.003(3) -0.001(3)
B11 0.031(4) 0.024(3) 0.039(4) 0.001(3) -0.002(3) 0.009(3)
B12 0.040(4) 0.029(3) 0.031(4) 0.002(3) -0.008(3) 0.000(3)
C13 0.025(3) 0.039(3) 0.028(3) 0.009(3) -0.005(3) -0.004(3)
O14 0.045(3) 0.038(2) 0.023(2) 0.0012(18) -0.0014(19) -0.0004(18)
C16 0.026(3) 0.024(3) 0.030(3) -0.002(3) 0.001(3) 0.002(2)
C17 0.027(3) 0.031(3) 0.035(3) 0.006(3) -0.003(3) 0.004(3)
C18 0.033(4) 0.028(3) 0.040(3) 0.003(3) 0.000(3) 0.002(3)
C19 0.038(4) 0.033(3) 0.028(3) -0.001(3) -0.004(3) 0.005(3)
N20 0.033(3) 0.029(2) 0.029(3) -0.003(2) 0.001(2) 0.000(2)
C21 0.026(3) 0.030(3) 0.035(3) 0.008(3) -0.005(3) -0.002(3)
C23 0.034(3) 0.032(3) 0.031(3) 0.002(3) 0.000(3) -0.002(3)
O24 0.036(3) 0.047(2) 0.029(2) 0.0074(19) -0.0031(18) -0.0068(19)
C25 0.024(3) 0.028(3) 0.022(3) 0.006(2) -0.001(2) 0.001(2)
C26 0.027(3) 0.036(3) 0.025(3) 0.006(3) 0.000(3) -0.004(3)
C27 0.039(4) 0.036(3) 0.028(3) 0.003(3) -0.006(3) 0.005(3)
C28 0.029(4) 0.032(3) 0.045(4) 0.007(3) -0.008(3) -0.002(3)
N29 0.031(3) 0.038(3) 0.031(3) 0.008(2) 0.002(2) 0.000(2)
C30 0.037(4) 0.032(3) 0.032(3) 0.004(3) -0.004(3) 0.005(3)

loop_
_atom_type_symbol
_atom_type_description
_atom_type_scat_dispersion_real
_atom_type_scat_dispersion_imag
_atom_type_scat_source
C C 0.0033 0.0016 'International Tables Vol C Tables 4.2.6.8 and 6.1.1.4'
H H 0.0000 0.0000 'International Tables Vol C Tables 4.2.6.8 and 6.1.1.4'
B B 0.0013 0.0007 'International Tables Vol C Tables 4.2.6.8 and 6.1.1.4'
N N 0.0061 0.0033 'International Tables Vol C Tables 4.2.6.8 and 6.1.1.4'
O O 0.0106 0.0060 'International Tables Vol C Tables 4.2.6.8 and 6.1.1.4'

loop_
_geom_angle_atom_site_label_1
_geom_angle_atom_site_label_2
_geom_angle_atom_site_label_3
_geom_angle
C13 C1 B5 121.4(4)
C13 C1 C2 118.2(4)
B5 C1 C2 110.5(3)
C13 C1 B4 122.4(4)
B5 C1 B4 62.2(3)
C2 C1 B4 109.7(4)
C13 C1 B3 118.1(4)
B5 C1 B3 113.2(4)
C2 C1 B3 60.2(3)
B4 C1 B3 62.1(3)
C13 C1 B6 116.9(4)
B5 C1 B6 62.7(3)
C2 C1 B6 60.8(3)
B4 C1 B6 113.3(4)
B3 C1 B6 112.3(4)
C23 C2 B7 122.4(4)
C23 C2 B11 124.2(4)
B7 C2 B11 62.8(3)
C23 C2 C1 116.4(4)
B7 C2 C1 110.3(4)
B11 C2 C1 109.6(4)
C23 C2 B3 115.9(4)
B7 C2 B3 62.5(3)
B11 C2 B3 113.4(4)
C1 C2 B3 60.3(3)
C23 C2 B6 117.9(4)
B7 C2 B6 113.5(4)
B11 C2 B6 61.8(3)
C1 C2 B6 60.4(3)
B3 C2 B6 112.1(4)
C2 B3 C1 59.4(3)
C2 B3 B8 106.0(4)
C1 B3 B8 105.9(4)
C2 B3 B7 58.0(3)
C1 B3 B7 106.0(4)
B8 B3 B7 60.8(3)
C2 B3 B4 106.5(4)
C1 B3 B4 58.8(3)
B8 B3 B4 59.9(3)
B7 B3 B4 108.3(5)
C2 B3 H3 123.3
C1 B3 H3 123.3
B8 B3 H3 122.3
B7 B3 H3 122.0
B4 B3 H3 121.9
C1 B4 B5 58.4(3)
C1 B4 B8 106.0(4)
B5 B4 B8 109.2(4)
C1 B4 B9 104.8(4)
B5 B4 B9 60.1(4)
B8 B4 B9 60.7(4)
C1 B4 B3 59.1(3)
B5 B4 B3 107.6(4)
B8 B4 B3 59.8(3)
B9 B4 B3 107.4(4)
C1 B4 H4 124.3
B5 B4 H4 121.4
B8 B4 H4 121.3
B9 B4 H4 122.5
B3 B4 H4 122.0
C1 B5 B4 59.4(3)
C1 B5 B9 105.6(4)
B4 B5 B9 60.1(3)
C1 B5 B10 105.2(4)
B4 B5 B10 108.3(4)
B9 B5 B10 60.0(3)
C1 B5 B6 59.6(3)
B4 B5 B6 108.5(4)
B9 B5 B6 107.0(4)
B10 B5 B6 58.7(3)
C1 B5 H5 123.7
B4 B5 H5 121.0
B9 B5 H5 122.5
B10 B5 H5 122.7
B6 B5 H5 122.0
C1 B6 C2 58.8(3)
C1 B6 B10 105.0(4)
C2 B6 B10 105.1(4)
C1 B6 B11 105.4(4)
C2 B6 B11 58.1(3)
B10 B6 B11 60.2(3)
C1 B6 B5 57.8(3)
C2 B6 B5 105.1(4)
B10 B6 B5 60.3(3)
B11 B6 B5 107.9(5)
C1 B6 H6 124.0
C2 B6 H6 124.0
B10 B6 H6 122.7
B11 B6 H6 122.2
B5 B6 H6 122.4
C2 B7 B3 59.5(3)
C2 B7 B11 58.9(3)
B3 B7 B11 107.8(4)
C2 B7 B12 105.2(4)
B3 B7 B12 107.5(5)
B11 B7 B12 59.5(3)
C2 B7 B8 106.1(4)
B3 B7 B8 59.4(3)
B11 B7 B8 108.3(5)
B12 B7 B8 60.6(4)
C2 B7 H7 123.7
B3 B7 H7 121.8
B11 B7 H7 121.7
B12 B7 H7 122.5
B8 B7 H7 121.8
B3 B8 B4 60.4(3)
B3 B8 B9 107.2(4)
B4 B8 B9 59.8(3)
B3 B8 B7 59.7(3)
B4 B8 B7 107.9(4)
B9 B8 B7 106.3(5)
B3 B8 B12 106.6(4)
B4 B8 B12 106.8(5)
B9 B8 B12 58.6(3)
B7 B8 B12 59.2(3)
B3 B8 H8 122.0
B4 B8 H8 121.6
B9 B8 H8 122.7
B7 B8 H8 122.3
B12 B8 H8 123.0
B12 B9 B5 108.7(5)
B12 B9 B4 108.4(5)
B5 B9 B4 59.8(3)
B12 B9 B10 60.6(3)
B5 B9 B10 60.1(3)
B4 B9 B10 108.1(5)
B12 B9 B8 61.0(3)
B5 B9 B8 108.0(5)
B4 B9 B8 59.5(3)
B10 B9 B8 109.2(5)
B12 B9 H9 120.9
B5 B9 H9 121.7
B4 B9 H9 122.1
B10 B9 H9 121.1
B8 B9 H9 121.3
B6 B10 B11 60.6(3)
B6 B10 B9 108.7(4)
B11 B10 B9 107.3(5)
B6 B10 B5 61.0(3)
B11 B10 B5 108.7(4)
B9 B10 B5 59.9(3)
B6 B10 B12 108.1(4)
B11 B10 B12 59.4(3)
B9 B10 B12 59.2(3)
B5 B10 B12 107.4(4)
B6 B10 H10 120.8
B11 B10 H10 121.8
B9 B10 H10 122.1
B5 B10 H10 121.4
B12 B10 H10 122.5
C2 B11 B12 105.4(4)
C2 B11 B10 105.9(4)
B12 B11 B10 60.7(4)
C2 B11 B6 60.1(3)
B12 B11 B6 108.1(4)
B10 B11 B6 59.2(3)
C2 B11 B7 58.3(3)
B12 B11 B7 60.3(3)
B10 B11 B7 108.8(5)
B6 B11 B7 108.4(4)
C2 B11 H11 123.9
B12 B11 H11 122.0
B10 B11 H11 121.9
B6 B11 H11 121.4
B7 B11 H11 121.4
B9 B12 B11 108.3(4)
B9 B12 B7 108.4(5)
B11 B12 B7 60.2(3)
B9 B12 B10 60.2(3)
B11 B12 B10 59.8(3)
B7 B12 B10 108.0(4)
B9 B12 B8 60.4(3)
B11 B12 B8 108.5(4)
B7 B12 B8 60.1(4)
B10 B12 B8 108.4(4)
B9 B12 H12 121.4
B11 B12 H12 121.5
B7 B12 H12 121.6
B10 B12 H12 121.8
B8 B12 H12 121.3
O14 C13 C16 108.7(4)
O14 C13 C1 108.5(4)
C16 C13 C1 110.4(4)
O14 C13 H13 109.7
C16 C13 H13 109.7
C1 C13 H13 109.7
C13 O14 H14 109.5
C21 C16 C17 117.9(5)
C21 C16 C13 120.1(5)
C17 C16 C13 122.0(5)
C18 C17 C16 119.0(5)
C18 C17 H17 120.5
C16 C17 H17 120.5
C17 C18 C19 119.5(5)
C17 C18 H18 120.3
C19 C18 H18 120.3
N20 C19 C18 122.1(5)
N20 C19 H19 118.9
C18 C19 H19 118.9
C19 N20 C21 118.1(5)
N20 C21 C16 123.4(5)
N20 C21 H21 118.3
C16 C21 H21 118.3
O24 C23 C25 113.2(4)
O24 C23 C2 106.9(4)
C25 C23 C2 111.9(4)
O24 C23 H23 108.3
C25 C23 H23 108.3
C2 C23 H23 108.3
C23 O24 H24 109.5
C26 C25 C30 117.5(4)
C26 C25 C23 122.3(5)
C30 C25 C23 120.2(5)
C25 C26 C27 119.4(5)
C25 C26 H26 120.3
C27 C26 H26 120.3
C28 C27 C26 118.3(5)
C28 C27 H27 120.9
C26 C27 H27 120.9
N29 C28 C27 123.2(5)
N29 C28 H28 118.4
C27 C28 H28 118.4
C28 N29 C30 117.4(5)
N29 C30 C25 124.1(5)
N29 C30 H30 117.9
C25 C30 H30 117.9

loop_
_geom_bond_atom_site_label_1
_geom_bond_atom_site_label_2
_geom_bond_distance
C1 C13 1.563(7)
C1 B5 1.706(8)
C1 C2 1.712(6)
C1 B4 1.723(7)
C1 B3 1.728(8)
C1 B6 1.740(7)
C2 C23 1.540(7)
C2 B7 1.698(7)
C2 B11 1.709(7)
C2 B3 1.725(7)
C2 B6 1.747(8)
B3 B8 1.769(9)
B3 B7 1.775(8)
B3 B4 1.780(9)
B3 H3 1.1200
B4 B5 1.771(8)
B4 B8 1.771(8)
B4 B9 1.777(9)
B4 H4 1.1200
B5 B9 1.776(9)
B5 B10 1.780(8)
B5 B6 1.792(8)
B5 H5 1.1200
B6 B10 1.752(9)
B6 B11 1.776(8)
B6 H6 1.1200
B7 B11 1.776(9)
B7 B12 1.778(9)
B7 B8 1.794(9)
B7 H7 1.1200
B8 B9 1.792(9)
B8 B12 1.803(9)
B8 H8 1.1200
B9 B12 1.761(9)
B9 B10 1.778(9)
B9 H9 1.1200
B10 B11 1.770(9)
B10 B12 1.786(8)
B10 H10 1.1200
B11 B12 1.763(9)
B11 H11 1.1200
B12 H12 1.1200
C13 O14 1.422(6)
C13 C16 1.516(7)
C13 H13 1.0000
O14 H14 0.8400
C16 C21 1.388(7)
C16 C17 1.393(7)
C17 C18 1.375(7)
C17 H17 0.9500
C18 C19 1.393(8)
C18 H18 0.9500
C19 N20 1.335(6)
C19 H19 0.9500
N20 C21 1.342(6)
C21 H21 0.9500
C23 O24 1.407(5)
C23 C25 1.519(6)
C23 H23 1.0000
O24 H24 0.8400
C25 C26 1.386(7)
C25 C30 1.393(7)
C26 C27 1.396(7)
C26 H26 0.9500
C27 C28 1.392(7)
C27 H27 0.9500
C28 N29 1.337(7)
C28 H28 0.9500
N29 C30 1.339(6)
C30 H30 0.9500

loop_
_geom_hbond_atom_site_label_D
_geom_hbond_atom_site_label_H
_geom_hbond_atom_site_label_A
_geom_hbond_distance_DH
_geom_hbond_distance_HA
_geom_hbond_distance_DA
_geom_hbond_angle_DHA
_geom_hbond_site_symmetry_A
O14 H14 N29 0.84 1.96 2.771(6) 161.7 3_554
O24 H24 N20 0.84 1.88 2.689(5) 162.3 3_544
